data_4112421
loop_
_publ_author_name
'Tullio Caronna'
'Rosalba Liantonio'
'Thomas A. Logothetis'
'Pierangelo Metrangolo'
'Tullio Pilati'
'Giuseppe Resnati'

_publ_contact_author_address
; C.N.R.-Istituto di Scienze e Tecnologie Molecolari
  Via C. Golgi, 19
  20133 Milano
  Italy
;
_publ_contact_author_email pila@istm.cnr.it
_publ_contact_author_fax ++39-02-58354300
_publ_contact_author_name 'Dr. Tullio Pilati'
_publ_contact_author_phone ++39-02-58354245
_publ_section_title
;
 Halogen Bonding and \p...\p Stacking Control Reactivity in the Solid
 State
;
_journal_name_full 'Journal of the American Chemical Society'
_journal_page_first 4500
_journal_page_last 4501
_journal_paper_doi 10.1021/ja039884n
_journal_volume 126
_journal_year 2004
_chemical_formula_moiety '(C29 H8 F16 I4 O4),2(C12 H10 N2)'
_chemical_formula_sum 'C53 H28 F16 I4 N4 O4'
_chemical_formula_weight 1596.39
_chemical_name_systematic
; 
pentaerythritol-tetrakis(2,3,5,6-tetrafluoro-4iodophenyl)ether.
trans-1,2-(4-pyridyl)ethylene
;
_space_group_IT_number 14
_symmetry_cell_setting monoclinic
_symmetry_space_group_name_Hall '-P 2ybc'
_symmetry_space_group_name_H-M 'P 1 21/c 1'
_atom_sites_solution_hydrogens geom
_atom_sites_solution_primary direct
_atom_sites_solution_secondary difmap
_audit_creation_method SHELXL-97
_cell_angle_alpha 90.00
_cell_angle_beta 97.446(2)
_cell_angle_gamma 90.00
_cell_formula_units_Z 2
_cell_length_a 12.900(2)
_cell_length_b 10.3505(17)
_cell_length_c 20.172(3)
_cell_measurement_reflns_used 6457
_cell_measurement_temperature 293(2)
_cell_measurement_theta_max 24.325
_cell_measurement_theta_min 2.216
_cell_volume 2670.7(7)
_computing_cell_refinement 'Bruker SMART'
_computing_data_collection 'Bruker SMART'
_computing_data_reduction 'Bruker SAINT'
_computing_molecular_graphics 'ORTEPIII (Burnett & Johnson,1996)'
_computing_publication_material 'SHELXL-97 (Sheldrick, 1997)'
_computing_structure_refinement 'SHELXL-97 (Sheldrick, 1997)'
_computing_structure_solution 'SIR-92 (Altomare et al., 1994)'
_diffrn_ambient_temperature 293(2)
_diffrn_measured_fraction_theta_full 0.947
_diffrn_measured_fraction_theta_max 0.947
_diffrn_measurement_device_type 'Bruker SMART APEX'
_diffrn_measurement_method 'phi and omega scans'
_diffrn_radiation_monochromator graphite
_diffrn_radiation_source 'fine-focus sealed tube'
_diffrn_radiation_type MoK\a
_diffrn_radiation_wavelength 0.71073
_diffrn_reflns_av_R_equivalents 0.0312
_diffrn_reflns_av_sigmaI/netI 0.0179
_diffrn_reflns_limit_h_max 16
_diffrn_reflns_limit_h_min -16
_diffrn_reflns_limit_k_max 13
_diffrn_reflns_limit_k_min -13
_diffrn_reflns_limit_l_max 26
_diffrn_reflns_limit_l_min -26
_diffrn_reflns_number 53977
_diffrn_reflns_theta_full 27.54
_diffrn_reflns_theta_max 27.54
_diffrn_reflns_theta_min 1.59
_diffrn_standards_decay_% 0.0
_exptl_absorpt_coefficient_mu 2.440
_exptl_absorpt_correction_T_max 0.676786
_exptl_absorpt_correction_T_min 0.594333
_exptl_absorpt_correction_type multi-scan
_exptl_absorpt_process_details 'SADABS,(Bruker, 1997)'
_exptl_crystal_colour colourless
_exptl_crystal_density_diffrn 1.985
_exptl_crystal_description 'oblique prism'
_exptl_crystal_F_000 1524
_exptl_crystal_size_max 0.40
_exptl_crystal_size_mid 0.32
_exptl_crystal_size_min 0.16
_refine_diff_density_max 1.180
_refine_diff_density_min -0.580
_refine_diff_density_rms 0.084
_refine_ls_extinction_method none
_refine_ls_goodness_of_fit_ref 1.037
_refine_ls_hydrogen_treatment noref
_refine_ls_matrix_type full
_refine_ls_number_parameters 494
_refine_ls_number_reflns 6166
_refine_ls_number_restraints 481
_refine_ls_restrained_S_all 1.018
_refine_ls_R_factor_all 0.0432
_refine_ls_R_factor_gt 0.0332
_refine_ls_shift/su_max 0.001
_refine_ls_shift/su_mean 0.000
_refine_ls_structure_factor_coef Fsqd
_refine_ls_weighting_details 'w=1/[\s^2^(Fo^2^)+(0.0734P)^2^+0.4710P] where P=(Fo^2^+2Fc^2^)/3'
_refine_ls_weighting_scheme calc
_refine_ls_wR_factor_gt 0.1051
_refine_ls_wR_factor_ref 0.1104
_reflns_number_gt 4737
_reflns_number_total 6166
_reflns_threshold_expression >2\s(I)
_cod_data_source_file ja039884nsi20040312_105255_1.cif
_cod_data_source_block re68
_cod_depositor_comments
;
The following automatic conversions were performed:

'_geom_bond_publ_flag' value 'NO' changed to 'no' according to the
built-in table from CIF Core dictionary named 'cif_core.dic' version
2.4.1 from 2010-06-29 (96 times).

'_geom_angle_publ_flag' value 'NO'
changed to 'no' according to the built-in table from CIF Core
dictionary named 'cif_core.dic' version 2.4.1 from 2010-06-29 (178
times).

'_geom_torsion_publ_flag' value 'NO' changed to 'no'
according to the built-in table from CIF Core dictionary named
'cif_core.dic' version 2.4.1 from 2010-06-29 (146 times).

Automatic conversion script
Id: cif_fix_values 1715 2011-07-08 13:25:40Z adriana 
;
_cod_database_code 4112421

loop_
_symmetry_equiv_pos_as_xyz
'x, y, z'
'-x, y+1/2, -z+1/2'
'-x, -y, -z'
'x, -y-1/2, z-1/2'

loop_
_atom_site_label
_atom_site_type_symbol
_atom_site_fract_x
_atom_site_fract_y
_atom_site_fract_z
_atom_site_U_iso_or_equiv
_atom_site_adp_type
_atom_site_occupancy
_atom_site_calc_flag
_atom_site_refinement_flags
_atom_site_disorder_assembly
_atom_site_disorder_group
C1A C 0.5876(5) 0.3295(7) 0.4739(4) 0.0788(13) Uani 0.690(6) d PDU A 1
H1A H 0.6035 0.3312 0.4303 0.095 Uiso 0.690(6) calc PR A 1
C2A C 0.6341(5) 0.4128(6) 0.5198(3) 0.0807(14) Uani 0.690(6) d PDU A 1
H2A H 0.6820 0.4712 0.5064 0.097 Uiso 0.690(6) calc PR A 1
N3 N 0.6156(2) 0.4166(3) 0.58328(19) 0.0793(9) Uani 1 d DU . .
C4A C 0.5466(5) 0.3315(6) 0.6006(4) 0.0781(13) Uani 0.690(6) d PDU A 1
H4A H 0.5319 0.3315 0.6445 0.094 Uiso 0.690(6) calc PR A 1
C5A C 0.4960(5) 0.2436(6) 0.5567(3) 0.0744(13) Uani 0.690(6) d PDU A 1
H5A H 0.4484 0.1860 0.5712 0.089 Uiso 0.690(6) calc PR A 1
C6A C 0.5155(5) 0.2409(6) 0.4927(3) 0.0719(12) Uani 0.690(6) d PDU A 1
C7A C 0.4531(5) 0.1518(6) 0.4443(3) 0.0701(12) Uani 0.690(6) d PDU A 1
H7A H 0.3959 0.1107 0.4586 0.084 Uiso 0.690(6) calc PR A 1
C8A C 0.4723(5) 0.1277(7) 0.3844(3) 0.0728(12) Uani 0.690(6) d PDU A 1
H8A H 0.5282 0.1725 0.3705 0.087 Uiso 0.690(6) calc PR A 1
C9A C 0.4169(5) 0.0379(6) 0.3347(3) 0.0738(12) Uani 0.690(6) d PDU A 1
C10A C 0.4627(6) -0.0083(8) 0.2834(3) 0.0768(14) Uani 0.690(6) d PDU A 1
H10A H 0.5304 0.0170 0.2783 0.092 Uiso 0.690(6) calc PR A 1
C11A C 0.4101(6) -0.0923(7) 0.2388(4) 0.0811(14) Uani 0.690(6) d PDU A 1
H11A H 0.4433 -0.1231 0.2037 0.097 Uiso 0.690(6) calc PR A 1
N12 N 0.3134(3) -0.1316(3) 0.24370(18) 0.0840(9) Uani 1 d DU . .
C13A C 0.2699(6) -0.0841(6) 0.2952(4) 0.0871(14) Uani 0.690(6) d PDU A 1
H13A H 0.2022 -0.1098 0.3000 0.105 Uiso 0.690(6) calc PR A 1
C14A C 0.3172(6) -0.0030(7) 0.3395(4) 0.0826(14) Uani 0.690(6) d PDU A 1
H14A H 0.2826 0.0266 0.3742 0.099 Uiso 0.690(6) calc PR A 1
C1B C 0.6092(10) 0.3613(15) 0.4707(8) 0.0787(17) Uani 0.310(6) d PDU A 2
H1B H 0.6291 0.3806 0.4291 0.094 Uiso 0.310(6) calc PR A 2
C2B C 0.6416(10) 0.4394(15) 0.5231(6) 0.0793(16) Uani 0.310(6) d PDU A 2
H2B H 0.6830 0.5106 0.5166 0.095 Uiso 0.310(6) calc PR A 2
C4B C 0.5557(9) 0.3119(11) 0.5883(8) 0.0780(16) Uani 0.310(6) d PDU A 2
H4B H 0.5369 0.2948 0.6304 0.094 Uiso 0.310(6) calc PR A 2
C5B C 0.5194(11) 0.2281(15) 0.5389(7) 0.0741(15) Uani 0.310(6) d PDU A 2
H5B H 0.4780 0.1575 0.5468 0.089 Uiso 0.310(6) calc PR A 2
C6B C 0.5471(10) 0.2532(14) 0.4769(7) 0.0731(14) Uani 0.310(6) d PDU A 2
C7B C 0.5027(10) 0.1755(13) 0.4172(7) 0.0714(14) Uani 0.310(6) d PDU A 2
H7B H 0.5396 0.1809 0.3806 0.086 Uiso 0.310(6) calc PR A 2
C8B C 0.4221(11) 0.1031(13) 0.4088(7) 0.0722(14) Uani 0.310(6) d PDU A 2
H8B H 0.3786 0.1042 0.4421 0.087 Uiso 0.310(6) calc PR A 2
C9B C 0.3914(10) 0.0172(14) 0.3505(7) 0.0763(14) Uani 0.310(6) d PDU A 2
C10B C 0.4488(13) -0.0020(17) 0.3011(8) 0.0785(15) Uani 0.310(6) d PDU A 2
H10B H 0.5150 0.0344 0.3023 0.094 Uiso 0.310(6) calc PR A 2
C11B C 0.4077(10) -0.0760(14) 0.2493(8) 0.0815(16) Uani 0.310(6) d PDU A 2
H11B H 0.4479 -0.0893 0.2148 0.098 Uiso 0.310(6) calc PR A 2
C13B C 0.2567(12) -0.1124(14) 0.2927(7) 0.0845(17) Uani 0.310(6) d PDU A 2
H13B H 0.1906 -0.1494 0.2908 0.101 Uiso 0.310(6) calc PR A 2
C14B C 0.2943(12) -0.0396(16) 0.3452(8) 0.0811(17) Uani 0.310(6) d PDU A 2
H14B H 0.2534 -0.0270 0.3794 0.097 Uiso 0.310(6) calc PR A 2
I1 I 0.28116(2) 0.41699(2) 0.320874(12) 0.06102(10) Uani 1 d . . .
I2 I 0.21118(2) 0.67627(3) 0.160310(14) 0.06792(11) Uani 1 d . . .
F1 F 0.2861(2) 0.0895(3) 0.11521(13) 0.0910(9) Uani 1 d . . .
F2 F 0.37060(19) 0.2579(3) 0.20429(14) 0.0996(10) Uani 1 d . . .
F3 F 0.04767(18) 0.3036(2) 0.28764(12) 0.0765(7) Uani 1 d . . .
F4 F -0.03814(16) 0.1332(3) 0.19853(11) 0.0738(6) Uani 1 d . . .
F5 F 0.2048(2) 0.3086(2) -0.03046(13) 0.0794(7) Uani 1 d . . .
F6 F 0.2880(2) 0.5006(3) 0.04836(19) 0.1147(11) Uani 1 d . . .
F7 F -0.0171(2) 0.5395(3) 0.15154(15) 0.0920(8) Uani 1 d . . .
F8 F -0.1099(3) 0.3481(3) 0.07653(16) 0.1070(10) Uani 1 d . . .
C15 C 0.0000 0.0000 0.0000 0.0513(11) Uani 1 d S . .
C16A C -0.0163(5) 0.0142(6) 0.0716(3) 0.0495(14) Uani 0.50 d P B 1
H16A H -0.0506 0.0959 0.0778 0.059 Uiso 0.50 calc PR B 1
H16B H -0.0610 -0.0547 0.0838 0.059 Uiso 0.50 calc PR B 1
O1 O 0.0812(2) 0.0097(3) 0.11334(12) 0.0662(7) Uani 1 d . . .
C17 C 0.1213(3) 0.1058(3) 0.15469(16) 0.0543(8) Uani 1 d . . .
C18 C 0.2267(3) 0.1426(4) 0.15879(19) 0.0643(10) Uani 1 d . . .
C19 C 0.2693(3) 0.2283(4) 0.20380(19) 0.0607(9) Uani 1 d . . .
C20 C 0.2112(3) 0.2876(3) 0.24943(16) 0.0521(8) Uani 1 d . . .
C21 C 0.1087(3) 0.2506(3) 0.24548(16) 0.0536(8) Uani 1 d . . .
C22 C 0.0636(3) 0.1639(3) 0.19966(17) 0.0567(8) Uani 1 d . . .
C23A C 0.0700(5) 0.1097(6) -0.0240(4) 0.0501(15) Uani 0.50 d P B 1
H23A H 0.1365 0.1159 0.0043 0.060 Uiso 0.50 calc PR B 1
H23B H 0.0823 0.0966 -0.0700 0.060 Uiso 0.50 calc PR B 1
O2 O 0.0006(2) 0.2313(2) -0.01697(14) 0.0728(8) Uani 1 d . . .
C24 C 0.0458(4) 0.3247(3) 0.02267(19) 0.0652(10) Uani 1 d . . .
C25 C 0.1449(4) 0.3676(4) 0.0159(2) 0.0727(11) Uani 1 d . . .
C26 C 0.1922(3) 0.4665(4) 0.0560(2) 0.0686(10) Uani 1 d . . .
C27 C 0.1401(3) 0.5252(3) 0.10155(19) 0.0609(9) Uani 1 d . . .
C28 C 0.0385(4) 0.4840(3) 0.10828(19) 0.0664(10) Uani 1 d . . .
C29 C -0.0075(3) 0.3859(4) 0.0692(2) 0.0649(10) Uani 1 d . . .
C16B C -0.0981(5) -0.0098(6) -0.0457(3) 0.0536(16) Uani 0.50 d P . 2
H16C H -0.1339 -0.0888 -0.0362 0.064 Uiso 0.50 calc PR . 2
H16D H -0.1430 0.0622 -0.0378 0.064 Uiso 0.50 calc PR . 2
C23B C 0.0734(7) -0.1219(7) -0.0074(4) 0.0632(19) Uani 0.50 d P . 2
H23C H 0.1395 -0.1156 0.0214 0.076 Uiso 0.50 calc PR . 2
H23D H 0.0861 -0.1350 -0.0533 0.076 Uiso 0.50 calc PR . 2

loop_
_atom_site_aniso_label
_atom_site_aniso_U_11
_atom_site_aniso_U_22
_atom_site_aniso_U_33
_atom_site_aniso_U_23
_atom_site_aniso_U_13
_atom_site_aniso_U_12
C1A 0.081(3) 0.083(3) 0.074(2) -0.024(2) 0.017(2) -0.022(2)
C2A 0.083(2) 0.085(3) 0.075(2) -0.019(2) 0.015(2) -0.024(2)
N3 0.0798(19) 0.085(2) 0.0740(18) -0.0270(16) 0.0143(15) -0.0234(16)
C4A 0.081(2) 0.086(3) 0.070(3) -0.025(2) 0.020(2) -0.019(2)
C5A 0.074(3) 0.082(3) 0.070(3) -0.023(2) 0.018(2) -0.018(2)
C6A 0.072(2) 0.075(2) 0.070(2) -0.023(2) 0.013(2) -0.017(2)
C7A 0.070(2) 0.074(2) 0.068(2) -0.020(2) 0.013(2) -0.016(2)
C8A 0.071(2) 0.079(2) 0.068(2) -0.021(2) 0.009(2) -0.011(2)
C9A 0.070(2) 0.082(2) 0.068(2) -0.020(2) 0.005(2) -0.009(2)
C10A 0.072(2) 0.085(3) 0.071(3) -0.025(2) 0.001(2) -0.005(2)
C11A 0.079(2) 0.088(3) 0.074(3) -0.026(2) 0.001(2) -0.006(2)
N12 0.0810(19) 0.089(2) 0.078(2) -0.0258(17) -0.0045(16) -0.0125(17)
C13A 0.085(3) 0.093(3) 0.082(3) -0.025(2) 0.005(2) -0.016(2)
C14A 0.081(3) 0.090(3) 0.074(2) -0.024(2) 0.002(2) -0.013(2)
C1B 0.081(3) 0.082(3) 0.075(3) -0.022(3) 0.016(3) -0.023(3)
C2B 0.081(3) 0.083(3) 0.075(3) -0.021(3) 0.015(3) -0.024(3)
C4B 0.081(3) 0.085(3) 0.071(3) -0.023(3) 0.019(3) -0.019(3)
C5B 0.076(3) 0.080(3) 0.069(3) -0.024(3) 0.017(3) -0.019(3)
C6B 0.075(3) 0.076(3) 0.069(3) -0.022(2) 0.015(2) -0.019(2)
C7B 0.071(3) 0.075(3) 0.069(3) -0.023(3) 0.011(2) -0.014(3)
C8B 0.070(3) 0.078(3) 0.068(3) -0.021(3) 0.010(2) -0.013(3)
C9B 0.074(3) 0.083(3) 0.070(3) -0.022(2) 0.005(2) -0.012(2)
C10B 0.075(3) 0.085(3) 0.073(3) -0.024(3) 0.001(3) -0.007(2)
C11B 0.078(3) 0.089(3) 0.075(3) -0.024(3) 0.001(3) -0.006(3)
C13B 0.082(3) 0.091(3) 0.078(3) -0.025(3) 0.002(3) -0.018(3)
C14B 0.079(3) 0.088(3) 0.075(3) -0.024(3) 0.004(3) -0.017(3)
I1 0.07370(18) 0.05818(16) 0.05005(15) -0.01257(10) 0.00377(11) -0.01082(11)
I2 0.07246(19) 0.06252(17) 0.06544(18) -0.01552(11) -0.00376(13) -0.00257(11)
F1 0.0771(16) 0.127(2) 0.0696(15) -0.0459(15) 0.0132(12) 0.0118(14)
F2 0.0684(15) 0.151(3) 0.0824(17) -0.0489(18) 0.0232(13) -0.0331(16)
F3 0.0746(14) 0.0949(16) 0.0637(13) -0.0302(12) 0.0225(11) -0.0101(12)
F4 0.0563(12) 0.1027(17) 0.0633(13) -0.0224(13) 0.0116(10) -0.0194(12)
F5 0.1062(18) 0.0557(12) 0.0834(17) -0.0179(11) 0.0387(14) -0.0055(12)
F6 0.0874(19) 0.114(2) 0.145(3) -0.046(2) 0.0237(19) -0.0159(17)
F7 0.0966(18) 0.0810(16) 0.103(2) -0.0306(16) 0.0289(16) -0.0172(14)
F8 0.165(3) 0.0658(15) 0.094(2) -0.0116(14) 0.030(2) 0.0029(17)
C15 0.074(3) 0.033(2) 0.045(2) -0.0081(17) 0.001(2) -0.016(2)
C16A 0.057(4) 0.041(3) 0.049(3) -0.015(3) 0.003(3) -0.010(3)
O1 0.0800(17) 0.0668(16) 0.0489(13) -0.0175(12) -0.0032(12) -0.0130(13)
C17 0.074(2) 0.0501(18) 0.0364(15) -0.0051(13) -0.0034(15) -0.0071(16)
C18 0.066(2) 0.074(2) 0.053(2) -0.0155(18) 0.0068(17) -0.0031(19)
C19 0.055(2) 0.072(2) 0.055(2) -0.0130(17) 0.0039(16) -0.0086(17)
C20 0.064(2) 0.0513(18) 0.0390(16) -0.0060(13) -0.0007(14) -0.0056(15)
C21 0.066(2) 0.0544(19) 0.0407(16) -0.0036(14) 0.0074(15) -0.0053(16)
C22 0.066(2) 0.061(2) 0.0415(17) -0.0016(15) 0.0046(15) -0.0057(16)
C23A 0.062(4) 0.033(3) 0.057(4) -0.014(3) 0.014(3) -0.009(3)
O2 0.112(2) 0.0411(13) 0.0619(16) -0.0054(11) -0.0040(15) -0.0172(13)
C24 0.104(3) 0.0338(16) 0.052(2) -0.0007(14) -0.009(2) -0.0021(18)
C25 0.105(3) 0.047(2) 0.063(2) -0.0165(18) 0.002(2) -0.004(2)
C26 0.077(3) 0.053(2) 0.075(3) -0.0111(19) 0.008(2) -0.0012(18)
C27 0.076(2) 0.0432(17) 0.058(2) -0.0064(15) -0.0118(17) -0.0021(16)
C28 0.101(3) 0.0419(18) 0.057(2) -0.0053(15) 0.014(2) 0.0045(19)
C29 0.074(2) 0.0431(18) 0.075(3) 0.0069(17) -0.001(2) -0.0167(17)
C16B 0.063(4) 0.046(3) 0.050(4) -0.005(3) -0.001(3) -0.017(3)
C23B 0.087(5) 0.043(3) 0.062(4) -0.011(3) 0.019(4) -0.007(3)

loop_
_atom_type_symbol
_atom_type_description
_atom_type_scat_dispersion_real
_atom_type_scat_dispersion_imag
_atom_type_scat_source
C C 0.0033 0.0016 'International Tables Vol C Tables 4.2.6.8 and 6.1.1.4'
H H 0.0000 0.0000 'International Tables Vol C Tables 4.2.6.8 and 6.1.1.4'
N N 0.0061 0.0033 'International Tables Vol C Tables 4.2.6.8 and 6.1.1.4'
O O 0.0106 0.0060 'International Tables Vol C Tables 4.2.6.8 and 6.1.1.4'
F F 0.0171 0.0103 'International Tables Vol C Tables 4.2.6.8 and 6.1.1.4'
I I -0.4742 1.8119 'International Tables Vol C Tables 4.2.6.8 and 6.1.1.4'

loop_
_geom_angle_atom_site_label_1
_geom_angle_atom_site_label_2
_geom_angle_atom_site_label_3
_geom_angle
_geom_angle_site_symmetry_1
_geom_angle_site_symmetry_3
_geom_angle_publ_flag
C2A C1A C6A 119.2(7) . . no
C2A C1A H1A 120.4 . . no
C6A C1A H1A 120.4 . . no
N3 C2A C1A 124.1(7) . . no
N3 C2A H2A 118.0 . . no
C1A C2A H2A 118.0 . . no
C2B N3 C4A 128.0(8) . . no
C2B N3 C2A 12.8(9) . . no
C4A N3 C2A 116.1(5) . . no
C2B N3 C4B 115.5(10) . . no
C4A N3 C4B 15.1(7) . . no
C2A N3 C4B 103.0(8) . . no
N3 C4A C5A 123.2(6) . . no
N3 C4A H4A 118.4 . . no
C5A C4A H4A 118.4 . . no
C6A C5A C4A 119.9(6) . . no
C6A C5A H5A 120.0 . . no
C4A C5A H5A 120.0 . . no
C5A C6A C1A 117.4(6) . . no
C5A C6A C7A 119.1(6) . . no
C1A C6A C7A 123.3(6) . . no
C8A C7A C6A 125.3(6) . . no
C8A C7A H7A 117.3 . . no
C6A C7A H7A 117.3 . . no
C7A C8A C9A 128.4(7) . . no
C7A C8A H8A 115.8 . . no
C9A C8A H8A 115.8 . . no
C10A C9A C14A 117.0(6) . . no
C10A C9A C8A 121.5(6) . . no
C14A C9A C8A 121.5(6) . . no
C9A C10A C11A 120.2(7) . . no
C9A C10A H10A 119.9 . . no
C11A C10A H10A 119.9 . . no
N12 C11A C10A 122.4(7) . . no
N12 C11A H11A 118.8 . . no
C10A C11A H11A 118.8 . . no
C13B N12 C11A 128.9(8) . . no
C13B N12 C13A 14.7(8) . . no
C11A N12 C13A 116.0(5) . . no
C13B N12 C11B 117.3(10) . . no
C11A N12 C11B 11.9(9) . . no
C13A N12 C11B 104.2(9) . . no
C14A C13A N12 123.9(7) . . no
C14A C13A H13A 118.0 . . no
N12 C13A H13A 118.0 . . no
C13A C14A C9A 120.4(7) . . no
C13A C14A H14A 119.8 . . no
C9A C14A H14A 119.8 . . no
C2B C1B C6B 122.3(14) . . no
C2B C1B H1B 118.9 . . no
C6B C1B H1B 118.9 . . no
N3 C2B C1B 121.4(13) . . no
N3 C2B H2B 119.3 . . no
C1B C2B H2B 119.3 . . no
N3 C4B C5B 127.4(13) . . no
N3 C4B H4B 116.3 . . no
C5B C4B H4B 116.3 . . no
C4B C5B C6B 116.3(12) . . no
C4B C5B H5B 121.8 . . no
C6B C5B H5B 121.8 . . no
C5B C6B C1B 117.1(11) . . no
C5B C6B C7B 121.0(12) . . no
C1B C6B C7B 121.6(12) . . no
C8B C7B C6B 130.0(14) . . no
C8B C7B H7B 115.0 . . no
C6B C7B H7B 115.0 . . no
C7B C8B C9B 125.8(13) . . no
C7B C8B H8B 117.1 . . no
C9B C8B H8B 117.1 . . no
C10B C9B C14B 117.9(11) . . no
C10B C9B C8B 124.3(12) . . no
C14B C9B C8B 117.6(11) . . no
C9B C10B C11B 117.6(14) . . no
C9B C10B H10B 121.2 . . no
C11B C10B H10B 121.2 . . no
N12 C11B C10B 124.9(14) . . no
N12 C11B H11B 117.5 . . no
C10B C11B H11B 117.5 . . no
N12 C13B C14B 119.8(13) . . no
N12 C13B H13B 120.1 . . no
C14B C13B H13B 120.1 . . no
C13B C14B C9B 122.4(14) . . no
C13B C14B H14B 118.8 . . no
C9B C14B H14B 118.8 . . no
C16B C15 C16B 180.000(1) 3 . no
C16B C15 C16A 113.3(4) 3 3 no
C16B C15 C16A 66.7(4) . 3 no
C16B C15 C16A 66.7(4) 3 . no
C16B C15 C16A 113.3(4) . . no
C16A C15 C16A 180.0 3 . no
C16B C15 C23A 70.1(4) 3 . no
C16B C15 C23A 109.9(4) . . no
C16A C15 C23A 67.3(3) 3 . no
C16A C15 C23A 112.7(3) . . no
C16B C15 C23A 109.9(4) 3 3 no
C16B C15 C23A 70.1(4) . 3 no
C16A C15 C23A 112.7(3) 3 3 no
C16A C15 C23A 67.3(3) . 3 no
C23A C15 C23A 180.0 . 3 no
C16B C15 C23B 111.1(4) 3 3 no
C16B C15 C23B 68.9(4) . 3 no
C16A C15 C23B 109.2(4) 3 3 no
C16A C15 C23B 70.8(4) . 3 no
C23A C15 C23B 80.1(4) . 3 no
C23A C15 C23B 99.9(4) 3 3 no
C16B C15 C23B 68.9(4) 3 . no
C16B C15 C23B 111.1(4) . . no
C16A C15 C23B 70.8(4) 3 . no
C16A C15 C23B 109.2(4) . . no
C23A C15 C23B 99.9(4) . . no
C23A C15 C23B 80.1(4) 3 . no
C23B C15 C23B 180.0 3 . no
O1 C16A C15 110.2(4) . . no
O1 C16A H16A 109.6 . . no
C15 C16A H16A 109.6 . . no
O1 C16A H16B 109.6 . . no
C15 C16A H16B 109.6 . . no
H16A C16A H16B 108.1 . . no
C17 O1 C16B 120.0(4) . 3 no
C17 O1 C16A 125.3(4) . . no
C16B O1 C16A 70.2(4) 3 . no
O1 C17 C22 121.8(3) . . no
O1 C17 C18 121.6(3) . . no
C22 C17 C18 116.3(3) . . no
C19 C18 F1 119.6(3) . . no
C19 C18 C17 122.0(4) . . no
F1 C18 C17 118.4(3) . . no
C18 C19 F2 118.1(3) . . no
C18 C19 C20 122.0(3) . . no
F2 C19 C20 119.9(3) . . no
C21 C20 C19 115.7(3) . . no
C21 C20 I1 123.2(2) . . no
C19 C20 I1 121.0(3) . . no
F3 C21 C22 117.5(3) . . no
F3 C21 C20 119.2(3) . . no
C22 C21 C20 123.2(3) . . no
F4 C22 C21 119.7(3) . . no
F4 C22 C17 119.5(3) . . no
C21 C22 C17 120.8(3) . . no
O2 C23A C15 101.3(4) . . no
O2 C23A H23A 111.5 . . no
C15 C23A H23A 111.5 . . no
O2 C23A H23B 111.5 . . no
C15 C23A H23B 111.5 . . no
H23A C23A H23B 109.3 . . no
C24 O2 C23A 115.3(4) . . no
C24 O2 C23B 123.9(4) . 3 no
C23A O2 C23B 80.2(4) . 3 no
O2 C24 C25 120.7(4) . . no
O2 C24 C29 121.3(4) . . no
C25 C24 C29 117.9(3) . . no
C24 C25 C26 121.4(4) . . no
C24 C25 F5 121.1(3) . . no
C26 C25 F5 117.5(4) . . no
F6 C26 C27 121.1(4) . . no
F6 C26 C25 118.5(4) . . no
C27 C26 C25 120.4(4) . . no
C26 C27 C28 118.8(3) . . no
C26 C27 I2 120.0(3) . . no
C28 C27 I2 121.2(3) . . no
F7 C28 C29 117.8(4) . . no
F7 C28 C27 121.5(3) . . no
C29 C28 C27 120.7(4) . . no
C28 C29 C24 120.7(4) . . no
C28 C29 F8 119.3(4) . . no
C24 C29 F8 119.9(3) . . no
O1 C16B C15 112.3(5) 3 . no
O1 C16B H16C 109.2 3 . no
C15 C16B H16C 109.2 . . no
O1 C16B H16D 109.2 3 . no
C15 C16B H16D 109.2 . . no
H16C C16B H16D 107.9 . . no
C15 C23B O2 98.3(4) . 3 no
C15 C23B H23C 112.1 . . no
O2 C23B H23C 112.1 3 . no
C15 C23B H23D 112.1 . . no
O2 C23B H23D 112.1 3 . no
H23C C23B H23D 109.7 . . no

loop_
_geom_bond_atom_site_label_1
_geom_bond_atom_site_label_2
_geom_bond_distance
_geom_bond_site_symmetry_2
_geom_bond_publ_flag
C1A C2A 1.347(8) . no
C1A C6A 1.394(8) . no
C1A H1A 0.9300 . no
C2A N3 1.333(8) . no
C2A H2A 0.9300 . no
N3 C2B 1.322(12) . no
N3 C4A 1.331(7) . no
N3 C4B 1.343(12) . no
C4A C5A 1.373(8) . no
C4A H4A 0.9300 . no
C5A C6A 1.347(8) . no
C5A H5A 0.9300 . no
C6A C7A 1.500(7) . no
C7A C8A 1.289(8) . no
C7A H7A 0.9300 . no
C8A C9A 1.480(8) . no
C8A H8A 0.9300 . no
C9A C10A 1.344(8) . no
C9A C14A 1.370(8) . no
C10A C11A 1.368(8) . no
C10A H10A 0.9300 . no
C11A N12 1.328(8) . no
C11A H11A 0.9300 . no
N12 C13B 1.320(12) . no
N12 C13A 1.336(8) . no
N12 C11B 1.337(12) . no
C13A C14A 1.317(8) . no
C13A H13A 0.9300 . no
C14A H14A 0.9300 . no
C1B C2B 1.353(13) . no
C1B C6B 1.392(12) . no
C1B H1B 0.9300 . no
C2B H2B 0.9300 . no
C4B C5B 1.357(12) . no
C4B H4B 0.9300 . no
C5B C6B 1.370(12) . no
C5B H5B 0.9300 . no
C6B C7B 1.499(12) . no
C7B C8B 1.274(14) . no
C7B H7B 0.9300 . no
C8B C9B 1.487(12) . no
C8B H8B 0.9300 . no
C9B C10B 1.330(12) . no
C9B C14B 1.375(12) . no
C10B C11B 1.349(13) . no
C10B H10B 0.9300 . no
C11B H11B 0.9300 . no
C13B C14B 1.338(13) . no
C13B H13B 0.9300 . no
C14B H14B 0.9300 . no
I1 C20 2.085(3) . no
I2 C27 2.099(3) . no
F1 C18 1.355(4) . no
F2 C19 1.341(4) . no
F3 C21 1.349(4) . no
F4 C22 1.348(4) . no
F5 C25 1.425(5) . no
F6 C26 1.312(5) . no
F7 C28 1.330(4) . no
F8 C29 1.404(5) . no
C15 C16B 1.469(7) 3 no
C15 C16B 1.469(7) . no
C15 C16A 1.493(6) 3 no
C15 C16A 1.493(6) . no
C15 C23A 1.566(6) . no
C15 C23A 1.566(6) 3 no
C15 C23B 1.596(7) 3 no
C15 C23B 1.596(7) . no
C16A O1 1.421(7) . no
C16A H16A 0.9700 . no
C16A H16B 0.9700 . no
O1 C17 1.357(4) . no
O1 C16B 1.409(7) 3 no
C17 C22 1.383(5) . no
C17 C18 1.404(5) . no
C18 C19 1.335(5) . no
C19 C20 1.401(5) . no
C20 C21 1.368(5) . no
C21 C22 1.364(5) . no
C23A O2 1.560(7) . no
C23A H23A 0.9700 . no
C23A H23B 0.9700 . no
O2 C24 1.339(4) . no
O2 C23B 1.600(8) 3 no
C24 C25 1.377(6) . no
C24 C29 1.387(6) . no
C25 C26 1.395(6) . no
C26 C27 1.352(6) . no
C27 C28 1.402(6) . no
C28 C29 1.372(5) . no
C16B O1 1.409(7) 3 no
C16B H16C 0.9700 . no
C16B H16D 0.9700 . no
C23B O2 1.600(8) 3 no
C23B H23C 0.9700 . no
C23B H23D 0.9700 . no

loop_
_geom_torsion_atom_site_label_1
_geom_torsion_atom_site_label_2
_geom_torsion_atom_site_label_3
_geom_torsion_atom_site_label_4
_geom_torsion
_geom_torsion_site_symmetry_1
_geom_torsion_site_symmetry_4
_geom_torsion_publ_flag
C6A C1A C2A N3 0.00(3) . . no
C1A C2A N3 C2B -160(3) . . no
C1A C2A N3 C4A 0.00(3) . . no
C1A C2A N3 C4B 7.9(7) . . no
C2B N3 C4A C5A 5.7(9) . . no
C2A N3 C4A C5A 0.01(8) . . no
C4B N3 C4A C5A -31(3) . . no
N3 C4A C5A C6A -0.02(10) . . no
C4A C5A C6A C1A 0.02(10) . . no
C4A C5A C6A C7A -175.0(5) . . no
C2A C1A C6A C5A -0.01(7) . . no
C2A C1A C6A C7A 174.8(5) . . no
C5A C6A C7A C8A -170.7(7) . . no
C1A C6A C7A C8A 14.6(10) . . no
C6A C7A C8A C9A 177.6(6) . . no
C7A C8A C9A C10A -158.8(7) . . no
C7A C8A C9A C14A 20.4(11) . . no
C14A C9A C10A C11A 0.00(3) . . no
C8A C9A C10A C11A 179.2(6) . . no
C9A C10A C11A N12 0.00(3) . . no
C10A C11A N12 C13B -8.4(11) . . no
C10A C11A N12 C13A 0.01(7) . . no
C10A C11A N12 C11B 6(4) . . no
C13B N12 C13A C14A 153(4) . . no
C11A N12 C13A C14A -0.02(10) . . no
C11B N12 C13A C14A -1.3(9) . . no
N12 C13A C14A C9A 0.02(10) . . no
C10A C9A C14A C13A -0.01(7) . . no
C8A C9A C14A C13A -179.2(6) . . no
C4A N3 C2B C1B -9.9(9) . . no
C2A N3 C2B C1B 14(3) . . no
C4B N3 C2B C1B 0.00(3) . . no
C6B C1B C2B N3 0.00(3) . . no
C2B N3 C4B C5B 0.00(8) . . no
C4A N3 C4B C5B 149(3) . . no
C2A N3 C4B C5B -3.1(6) . . no
N3 C4B C5B C6B 0.00(10) . . no
C4B C5B C6B C1B 0.00(9) . . no
C4B C5B C6B C7B -173.6(12) . . no
C2B C1B C6B C5B 0.00(7) . . no
C2B C1B C6B C7B 173.6(11) . . no
C5B C6B C7B C8B 18(2) . . no
C1B C6B C7B C8B -155.3(16) . . no
C6B C7B C8B C9B -172.1(15) . . no
C7B C8B C9B C10B 5(2) . . no
C7B C8B C9B C14B -170.8(15) . . no
C14B C9B C10B C11B 0.00(3) . . no
C8B C9B C10B C11B -175.7(14) . . no
C13B N12 C11B C10B 0.00(7) . . no
C11A N12 C11B C10B -167(4) . . no
C13A N12 C11B C10B 7.0(8) . . no
C9B C10B C11B N12 0.00(3) . . no
C11A N12 C13B C14B 3.3(12) . . no
C13A N12 C13B C14B -28(3) . . no
C11B N12 C13B C14B -0.01(9) . . no
N12 C13B C14B C9B 0.01(10) . . no
C10B C9B C14B C13B 0.00(7) . . no
C8B C9B C14B C13B 176.0(13) . . no
C16B C15 C16A O1 -6.0(4) 3 . no
C16B C15 C16A O1 174.0(4) . . no
C16A C15 C16A O1 0.0(3) 3 . no
C23A C15 C16A O1 -60.4(5) . . no
C23A C15 C16A O1 119.6(5) 3 . no
C23B C15 C16A O1 -130.4(5) 3 . no
C23B C15 C16A O1 49.6(5) . . no
C15 C16A O1 C17 119.5(4) . . no
C15 C16A O1 C16B 6.1(4) . 3 no
C16B O1 C17 C22 136.6(5) 3 . no
C16A O1 C17 C22 50.6(6) . . no
C16B O1 C17 C18 -49.9(6) 3 . no
C16A O1 C17 C18 -135.9(5) . . no
O1 C17 C18 C19 -173.5(4) . . no
C22 C17 C18 C19 0.4(6) . . no
O1 C17 C18 F1 6.9(6) . . no
C22 C17 C18 F1 -179.2(4) . . no
F1 C18 C19 F2 -0.5(6) . . no
C17 C18 C19 F2 179.9(4) . . no
F1 C18 C19 C20 179.1(4) . . no
C17 C18 C19 C20 -0.5(7) . . no
C18 C19 C20 C21 0.9(6) . . no
F2 C19 C20 C21 -179.5(4) . . no
C18 C19 C20 I1 178.2(3) . . no
F2 C19 C20 I1 -2.2(5) . . no
C19 C20 C21 F3 -179.8(3) . . no
I1 C20 C21 F3 2.9(5) . . no
C19 C20 C21 C22 -1.3(5) . . no
I1 C20 C21 C22 -178.5(3) . . no
F3 C21 C22 F4 -0.9(5) . . no
C20 C21 C22 F4 -179.4(3) . . no
F3 C21 C22 C17 179.8(3) . . no
C20 C21 C22 C17 1.3(6) . . no
O1 C17 C22 F4 -6.2(5) . . no
C18 C17 C22 F4 179.9(3) . . no
O1 C17 C22 C21 173.1(3) . . no
C18 C17 C22 C21 -0.8(5) . . no
C16B C15 C23A O2 -116.4(5) 3 . no
C16B C15 C23A O2 63.6(5) . . no
C16A C15 C23A O2 116.1(5) 3 . no
C16A C15 C23A O2 -63.9(5) . . no
C23A C15 C23A O2 0.0(3) 3 . no
C23B C15 C23A O2 0.3(4) 3 . no
C23B C15 C23A O2 -179.7(4) . . no
C15 C23A O2 C24 122.7(4) . . no
C15 C23A O2 C23B -0.3(4) . 3 no
C23A O2 C24 C25 48.3(5) . . no
C23B O2 C24 C25 143.5(5) 3 . no
C23A O2 C24 C29 -135.2(4) . . no
C23B O2 C24 C29 -40.0(6) 3 . no
O2 C24 C25 C26 178.8(4) . . no
C29 C24 C25 C26 2.2(6) . . no
O2 C24 C25 F5 -4.0(6) . . no
C29 C24 C25 F5 179.4(4) . . no
C24 C25 C26 F6 178.1(4) . . no
F5 C25 C26 F6 0.8(6) . . no
C24 C25 C26 C27 -1.8(7) . . no
F5 C25 C26 C27 -179.1(4) . . no
F6 C26 C27 C28 -179.1(4) . . no
C25 C26 C27 C28 0.8(6) . . no
F6 C26 C27 I2 1.2(6) . . no
C25 C26 C27 I2 -178.9(3) . . no
C26 C27 C28 F7 -178.9(4) . . no
I2 C27 C28 F7 0.7(5) . . no
C26 C27 C28 C29 -0.1(6) . . no
I2 C27 C28 C29 179.5(3) . . no
F7 C28 C29 C24 179.4(3) . . no
C27 C28 C29 C24 0.6(6) . . no
F7 C28 C29 F8 -0.3(6) . . no
C27 C28 C29 F8 -179.1(4) . . no
O2 C24 C29 C28 -178.2(3) . . no
C25 C24 C29 C28 -1.6(6) . . no
O2 C24 C29 F8 1.5(6) . . no
C25 C24 C29 F8 178.1(4) . . no
C16B C15 C16B O1 0.0(5) 3 3 no
C16A C15 C16B O1 -6.1(4) 3 3 no
C16A C15 C16B O1 173.9(4) . 3 no
C23A C15 C16B O1 46.7(6) . 3 no
C23A C15 C16B O1 -133.3(6) 3 3 no
C23B C15 C16B O1 117.2(5) 3 3 no
C23B C15 C16B O1 -62.8(5) . 3 no
C16B C15 C23B O2 116.2(5) 3 3 no
C16B C15 C23B O2 -63.8(5) . 3 no
C16A C15 C23B O2 -118.1(5) 3 3 no
C16A C15 C23B O2 61.9(5) . 3 no
C23A C15 C23B O2 -179.7(4) . 3 no
C23A C15 C23B O2 0.3(4) 3 3 no
C23B C15 C23B O2 0.0(3) 3 3 no
